data_2207625
loop_
_publ_author_name
'Haukka, Matti'
'Kirillov,  Alexander M.'
'Kopylovich,  Maximilian N.'
'Pombeiro, Armando J.L.'

_publ_section_title
;
 Bis(triethanolamine-\k^3^<i>N</i>,<i>O</i>,<i>O</i>')nickel(II)
 benzene-1,4-dicarboxylate
;
_journal_coeditor_code RN6069
_journal_issue 12
_journal_name_full 'Acta Crystallographica Section E'
_journal_page_first m2746
_journal_page_last m2748
_journal_paper_doi 10.1107/S1600536805039127
_journal_volume 61
_journal_year 2005
_chemical_formula_iupac '[Ni (C6 H15 N O3)2] (C8 H4 O4)'
_chemical_formula_moiety 'C20 H34 N2 Ni O10'
_chemical_formula_sum 'C20 H34 N2 Ni O10'
_chemical_formula_weight 521.20
_chemical_name_systematic
;
Bis(triethanolamine-\k^3^N,O,O')nickel(II) benzene-1,4-dicarboxylate
;
_space_group_IT_number 2
_symmetry_cell_setting triclinic
_symmetry_space_group_name_Hall '-P 1'
_symmetry_space_group_name_H-M 'P -1'
_atom_sites_solution_hydrogens geom
_atom_sites_solution_primary direct
_atom_sites_solution_secondary difmap
_audit_creation_method SHELXL-97
_cell_angle_alpha 89.4200(10)
_cell_angle_beta 72.7410(10)
_cell_angle_gamma 66.3160(10)
_cell_formula_units_Z 1
_cell_length_a 7.8910(2)
_cell_length_b 8.6355(2)
_cell_length_c 9.2002(3)
_cell_measurement_reflns_used 7109
_cell_measurement_temperature 100(2)
_cell_measurement_theta_max 27.46
_cell_measurement_theta_min 4.19
_cell_volume 543.99(3)
_computing_cell_refinement 'DENZO/SCALEPACK (Otwinowski & Minor, 1997)'
_computing_data_collection 'COLLECT (Nonius, 2000)'
_computing_data_reduction DENZO/SCALEPACK)
_computing_molecular_graphics 'XP in SHELXTL (Sheldrick, 2005)'
_computing_publication_material SHELXL97
_computing_structure_refinement 'SHELXL97 (Sheldrick, 1997)'
_computing_structure_solution 'SIR2002 (Burla <i>et al.</i>,  2003)'
_diffrn_ambient_temperature 100(2)
_diffrn_detector_area_resol_mean 9
_diffrn_measured_fraction_theta_full 0.990
_diffrn_measured_fraction_theta_max 0.990
_diffrn_measurement_device '95mm CCD camera on \k-goniostat'
_diffrn_measurement_device_type 'Nonius KappaCCD'
_diffrn_measurement_method '\f scans and \w scans with \k offset'
_diffrn_radiation_monochromator 'horizontally mounted graphite crystal'
_diffrn_radiation_source 'fine-focus sealed tube'
_diffrn_radiation_type MoK\a
_diffrn_radiation_wavelength 0.71073
_diffrn_reflns_av_R_equivalents 0.0329
_diffrn_reflns_av_sigmaI/netI 0.0373
_diffrn_reflns_limit_h_max 10
_diffrn_reflns_limit_h_min -10
_diffrn_reflns_limit_k_max 11
_diffrn_reflns_limit_k_min -11
_diffrn_reflns_limit_l_max 11
_diffrn_reflns_limit_l_min -11
_diffrn_reflns_number 7109
_diffrn_reflns_theta_full 27.46
_diffrn_reflns_theta_max 27.46
_diffrn_reflns_theta_min 4.19
_diffrn_standards_decay_% 0
_diffrn_standards_interval_count 0
_diffrn_standards_interval_time 0
_diffrn_standards_number 0
_exptl_absorpt_coefficient_mu 0.953
_exptl_absorpt_correction_T_max 0.9450
_exptl_absorpt_correction_T_min 0.7897
_exptl_absorpt_correction_type multi-scan
_exptl_absorpt_process_details '(XPREP in SHELXTL; Sheldrick, 2005)'
_exptl_crystal_colour block
_exptl_crystal_density_diffrn 1.591
_exptl_crystal_density_method 'not measured'
_exptl_crystal_description 'pale blue'
_exptl_crystal_F_000 276
_exptl_crystal_size_max 0.26
_exptl_crystal_size_mid 0.22
_exptl_crystal_size_min 0.06
_refine_diff_density_max 0.456
_refine_diff_density_min -0.431
_refine_ls_extinction_method none
_refine_ls_goodness_of_fit_ref 1.075
_refine_ls_hydrogen_treatment constr
_refine_ls_matrix_type full
_refine_ls_number_parameters 152
_refine_ls_number_reflns 2463
_refine_ls_number_restraints 0
_refine_ls_restrained_S_all 1.075
_refine_ls_R_factor_all 0.0300
_refine_ls_R_factor_gt 0.0267
_refine_ls_shift/su_max 0.000
_refine_ls_shift/su_mean 0.000
_refine_ls_structure_factor_coef Fsqd
_refine_ls_weighting_details 'calc w=1/[\s^2^(Fo^2^)+(0.0156P)^2^+0.3221P] where P=(Fo^2^+2Fc^2^)/3'
_refine_ls_weighting_scheme calc
_refine_ls_wR_factor_gt 0.0643
_refine_ls_wR_factor_ref 0.0657
_reflns_number_gt 2294
_reflns_number_total 2463
_reflns_threshold_expression I>2\s(I)
_cod_data_source_file rn6069.cif
_cod_data_source_block I
_cod_database_code 2207625
_cod_database_fobs_code 2207625

loop_
_symmetry_equiv_pos_as_xyz
'x, y, z'
'-x, -y, -z'

loop_
_atom_site_label
_atom_site_fract_x
_atom_site_fract_y
_atom_site_fract_z
_atom_site_U_iso_or_equiv
_atom_site_adp_type
_atom_site_calc_flag
_atom_site_refinement_flags
_atom_site_occupancy
_atom_site_type_symbol
Ni1 1.0000 0.0000 0.5000 0.00955(9) Uani d S 1 Ni
O1 1.23060(14) 0.06356(13) 0.39646(12) 0.0127(2) Uani d . 1 O
H1O 1.3434 -0.0342 0.3595 0.019 Uiso d . 1 H
O3 0.57232(16) 0.31113(14) 0.18004(13) 0.0191(2) Uani d . 1 O
H3O 0.5490 0.3373 0.0853 0.029 Uiso d . 1 H
O2 0.86055(14) 0.22604(13) 0.64946(11) 0.0123(2) Uani d . 1 O
H2O 0.7533 0.2395 0.7299 0.018 Uiso d . 1 H
O4 0.55869(15) 0.80116(14) 0.28916(12) 0.0170(2) Uani d . 1 O
O5 0.45989(14) 0.70522(14) 0.11922(12) 0.0150(2) Uani d . 1 O
N1 0.87332(17) 0.15466(15) 0.34945(13) 0.0108(2) Uani d . 1 N
C1 1.0432(2) 0.14758(19) 0.22015(16) 0.0139(3) Uani d . 1 C
H1A 0.9977 0.2400 0.1576 0.017 Uiso calc R 1 H
H1B 1.1012 0.0376 0.1539 0.017 Uiso calc R 1 H
C2 1.1994(2) 0.1658(2) 0.27464(17) 0.0146(3) Uani d . 1 C
H2A 1.3229 0.1289 0.1881 0.017 Uiso calc R 1 H
H2B 1.1578 0.2868 0.3115 0.017 Uiso calc R 1 H
C5 0.7607(2) 0.07798(19) 0.29418(17) 0.0148(3) Uani d . 1 C
H5A 0.6379 0.1011 0.3783 0.018 Uiso calc R 1 H
H5B 0.8373 -0.0471 0.2744 0.018 Uiso calc R 1 H
C6 0.7086(2) 0.1380(2) 0.15125(17) 0.0159(3) Uani d . 1 C
H6B 0.8284 0.1246 0.0677 0.019 Uiso calc R 1 H
H6A 0.6522 0.0667 0.1174 0.019 Uiso calc R 1 H
C3 0.7462(2) 0.32920(19) 0.43360(17) 0.0139(3) Uani d . 1 C
H3A 0.6106 0.3401 0.4778 0.017 Uiso calc R 1 H
H3B 0.7458 0.4141 0.3604 0.017 Uiso calc R 1 H
C4 0.8147(2) 0.36776(19) 0.56201(17) 0.0148(3) Uani d . 1 C
H4B 0.9318 0.3905 0.5175 0.018 Uiso calc R 1 H
H4A 0.7108 0.4710 0.6303 0.018 Uiso calc R 1 H
C7 0.9494(2) 0.60460(18) 0.13372(17) 0.0124(3) Uani d . 1 C
H7 0.9152 0.6755 0.2255 0.015 Uiso calc R 1 H
C8 0.8025(2) 0.59932(18) 0.08122(16) 0.0118(3) Uani d . 1 C
C9 0.8544(2) 0.49319(19) -0.05274(17) 0.0126(3) Uani d . 1 C
H9 0.7557 0.4876 -0.0888 0.015 Uiso calc R 1 H
C10 0.5910(2) 0.71015(18) 0.16966(16) 0.0121(3) Uani d . 1 C

loop_
_atom_site_aniso_label
_atom_site_aniso_U_11
_atom_site_aniso_U_22
_atom_site_aniso_U_33
_atom_site_aniso_U_12
_atom_site_aniso_U_13
_atom_site_aniso_U_23
Ni1 0.00725(13) 0.00982(14) 0.01034(14) -0.00249(10) -0.00258(9) 0.00105(9)
O1 0.0096(4) 0.0129(5) 0.0135(5) -0.0031(4) -0.0030(4) 0.0022(4)
O3 0.0168(5) 0.0192(6) 0.0168(6) -0.0016(5) -0.0076(4) 0.0030(4)
O2 0.0096(5) 0.0128(5) 0.0120(5) -0.0031(4) -0.0021(4) 0.0014(4)
O4 0.0106(5) 0.0183(5) 0.0175(6) -0.0027(4) -0.0028(4) -0.0037(4)
O5 0.0095(5) 0.0199(6) 0.0135(5) -0.0041(4) -0.0036(4) 0.0013(4)
N1 0.0097(5) 0.0111(6) 0.0109(6) -0.0038(5) -0.0031(4) 0.0001(5)
C1 0.0125(6) 0.0158(7) 0.0112(7) -0.0048(6) -0.0026(5) 0.0020(5)
C2 0.0118(6) 0.0166(7) 0.0152(7) -0.0065(6) -0.0035(6) 0.0052(6)
C5 0.0156(7) 0.0151(7) 0.0178(8) -0.0075(6) -0.0094(6) 0.0036(6)
C6 0.0134(7) 0.0169(7) 0.0164(7) -0.0039(6) -0.0068(6) 0.0007(6)
C3 0.0123(6) 0.0113(7) 0.0146(7) -0.0017(6) -0.0042(6) 0.0016(6)
C4 0.0172(7) 0.0110(7) 0.0153(7) -0.0057(6) -0.0043(6) 0.0013(6)
C7 0.0125(6) 0.0123(7) 0.0115(7) -0.0047(6) -0.0032(5) 0.0012(5)
C8 0.0095(6) 0.0107(7) 0.0136(7) -0.0036(5) -0.0023(5) 0.0037(5)
C9 0.0110(6) 0.0136(7) 0.0146(7) -0.0054(6) -0.0055(5) 0.0041(5)
C10 0.0105(6) 0.0120(7) 0.0123(7) -0.0039(6) -0.0027(5) 0.0045(5)

loop_
_atom_type_symbol
_atom_type_description
_atom_type_scat_dispersion_real
_atom_type_scat_dispersion_imag
_atom_type_scat_source
C C 0.0033 0.0016 'International Tables Vol C Tables 4.2.6.8 and 6.1.1.4'
H H 0.0000 0.0000 'International Tables Vol C Tables 4.2.6.8 and 6.1.1.4'
N N 0.0061 0.0033 'International Tables Vol C Tables 4.2.6.8 and 6.1.1.4'
O O 0.0106 0.0060 'International Tables Vol C Tables 4.2.6.8 and 6.1.1.4'
Ni Ni 0.3393 1.1124 'International Tables Vol C Tables 4.2.6.8 and 6.1.1.4'

loop_
_geom_angle_atom_site_label_1
_geom_angle_atom_site_label_2
_geom_angle_atom_site_label_3
_geom_angle_site_symmetry_1
_geom_angle_site_symmetry_3
_geom_angle
_geom_angle_publ_flag
O1 Ni1 O1 2_756 . 180.0 yes
O1 Ni1 O2 2_756 . 89.81(4) ?
O1 Ni1 O2 . . 90.19(4) yes
O1 Ni1 O2 2_756 2_756 90.19(4) ?
O1 Ni1 O2 . 2_756 89.81(4) ?
O2 Ni1 O2 . 2_756 180.0 yes
O1 Ni1 N1 2_756 2_756 83.35(4) ?
O1 Ni1 N1 . 2_756 96.65(4) ?
O2 Ni1 N1 . 2_756 96.08(4) ?
O2 Ni1 N1 2_756 2_756 83.92(4) ?
O1 Ni1 N1 2_756 . 96.65(4) ?
O1 Ni1 N1 . . 83.35(4) yes
O2 Ni1 N1 . . 83.92(4) yes
O2 Ni1 N1 2_756 . 96.08(4) ?
N1 Ni1 N1 2_756 . 179.9990(10) yes
C2 O1 Ni1 . . 112.64(8) ?
C2 O1 H1O . . 109.9 ?
Ni1 O1 H1O . . 109.4 ?
C6 O3 H3O . . 105.0 ?
C4 O2 Ni1 . . 108.91(8) ?
C4 O2 H2O . . 110.0 ?
Ni1 O2 H2O . . 118.0 ?
C1 N1 C3 . . 113.36(12) ?
C1 N1 C5 . . 110.06(11) ?
C3 N1 C5 . . 112.04(11) ?
C1 N1 Ni1 . . 104.02(8) ?
C3 N1 Ni1 . . 108.07(8) ?
C5 N1 Ni1 . . 108.88(9) ?
N1 C1 C2 . . 112.44(12) ?
N1 C1 H1A . . 109.1 ?
C2 C1 H1A . . 109.1 ?
N1 C1 H1B . . 109.1 ?
C2 C1 H1B . . 109.1 ?
H1A C1 H1B . . 107.8 ?
O1 C2 C1 . . 110.01(12) ?
O1 C2 H2A . . 109.7 ?
C1 C2 H2A . . 109.7 ?
O1 C2 H2B . . 109.7 ?
C1 C2 H2B . . 109.7 ?
H2A C2 H2B . . 108.2 ?
N1 C5 C6 . . 117.01(13) ?
N1 C5 H5A . . 108.0 ?
C6 C5 H5A . . 108.0 ?
N1 C5 H5B . . 108.0 ?
C6 C5 H5B . . 108.0 ?
H5A C5 H5B . . 107.3 ?
O3 C6 C5 . . 110.87(12) ?
O3 C6 H6B . . 109.5 ?
C5 C6 H6B . . 109.5 ?
O3 C6 H6A . . 109.5 ?
C5 C6 H6A . . 109.5 ?
H6B C6 H6A . . 108.1 ?
N1 C3 C4 . . 112.19(11) ?
N1 C3 H3A . . 109.2 ?
C4 C3 H3A . . 109.2 ?
N1 C3 H3B . . 109.2 ?
C4 C3 H3B . . 109.2 ?
H3A C3 H3B . . 107.9 ?
O2 C4 C3 . . 110.37(12) ?
O2 C4 H4B . . 109.6 ?
C3 C4 H4B . . 109.6 ?
O2 C4 H4A . . 109.6 ?
C3 C4 H4A . . 109.6 ?
H4B C4 H4A . . 108.1 ?
C9 C7 C8 2_765 . 120.63(14) ?
C9 C7 H7 2_765 . 119.7 ?
C8 C7 H7 . . 119.7 ?
C9 C8 C7 . . 119.21(13) ?
C9 C8 C10 . . 121.43(13) ?
C7 C8 C10 . . 119.36(13) ?
C7 C9 C8 2_765 . 120.15(13) ?
C7 C9 H9 2_765 . 119.9 ?
C8 C9 H9 . . 119.9 ?
O4 C10 O5 . . 124.73(13) ?
O4 C10 C8 . . 116.82(13) ?
O5 C10 C8 . . 118.45(13) ?

loop_
_geom_bond_atom_site_label_1
_geom_bond_atom_site_label_2
_geom_bond_site_symmetry_2
_geom_bond_distance
_geom_bond_publ_flag
Ni1 O1 2_756 2.0696(10) ?
Ni1 O1 . 2.0696(10) yes
Ni1 O2 . 2.0839(10) yes
Ni1 O2 2_756 2.0840(10) ?
Ni1 N1 2_756 2.1007(12) ?
Ni1 N1 . 2.1008(12) yes
O1 C2 . 1.4371(17) ?
O1 H1O . 0.9182 ?
O3 C6 . 1.4177(18) ?
O3 H3O . 0.9500 ?
O2 C4 . 1.4398(17) ?
O2 H2O . 0.9102 ?
O4 C10 . 1.2576(18) ?
O5 C10 . 1.2682(17) ?
N1 C1 . 1.4852(18) ?
N1 C3 . 1.4919(18) ?
N1 C5 . 1.4949(18) ?
C1 C2 . 1.523(2) ?
C1 H1A . 0.9900 ?
C1 H1B . 0.9900 ?
C2 H2A . 0.9900 ?
C2 H2B . 0.9900 ?
C5 C6 . 1.517(2) ?
C5 H5A . 0.9900 ?
C5 H5B . 0.9900 ?
C6 H6B . 0.9900 ?
C6 H6A . 0.9900 ?
C3 C4 . 1.527(2) ?
C3 H3A . 0.9900 ?
C3 H3B . 0.9900 ?
C4 H4B . 0.9900 ?
C4 H4A . 0.9900 ?
C7 C9 2_765 1.394(2) ?
C7 C8 . 1.398(2) ?
C7 H7 . 0.9500 ?
C8 C9 . 1.396(2) ?
C8 C10 . 1.5133(19) ?
C9 C7 2_765 1.394(2) ?
C9 H9 . 0.9500 ?

loop_
_geom_hbond_atom_site_label_D
_geom_hbond_atom_site_label_H
_geom_hbond_atom_site_label_A
_geom_hbond_site_symmetry_A
_geom_hbond_distance_DH
_geom_hbond_distance_HA
_geom_hbond_distance_DA
_geom_hbond_angle_DHA
O1 H1O O4 1_645 0.92 1.66 2.5744(14) 175
O3 H3O O5 2_665 0.95 1.95 2.8491(15) 158
O2 H2O O5 2_666 0.91 1.72 2.6272(14) 172
